data_7110923
loop_
_publ_author_name
'Dautel, Olivier J.'
'Larsen, Jan'
'Fourmigu\'e, Marc'

_publ_section_title
;
 Electrophilic halogenation of thioethers: 5-chloro- and
 5,6-dichloro-5,6-dihydro-1,3-dithiolo[4,5-b][1,4]dithiine-2-one and an
 efficient synthesis of vinylenedithiotetrathiafulvalene (VDT-TTF)
;
_journal_issue 13
_journal_name_full 'Chemical Communications'
_journal_page_first 1117
_journal_paper_doi 10.1039/b001996h
_journal_year 2000
_chemical_formula_sum 'C8 H4 S6'
_chemical_formula_weight 292.47
_chemical_melting_point 185
_chemical_name_common VDT-TTF
_chemical_name_systematic
; 
2-[1,3]dithiol-2-ylidene-[1,3]dithiolo[4,5-b][1,4]dithiine
;
_space_group_IT_number 14
_symmetry_cell_setting monoclinic
_symmetry_space_group_name_Hall '-P 2yn'
_symmetry_space_group_name_H-M 'P 1 21/n 1'
_atom_sites_solution_hydrogens geom
_atom_sites_solution_primary direct
_atom_sites_solution_secondary difmap
_audit_creation_method SHELXL-97
_cell_angle_alpha 90.00
_cell_angle_beta 93.58(3)
_cell_angle_gamma 90.00
_cell_formula_units_Z 4
_cell_length_a 6.4203(13)
_cell_length_b 14.905(3)
_cell_length_c 11.648(2)
_cell_measurement_reflns_used 7040
_cell_measurement_temperature 293(2)
_cell_measurement_theta_max 25.85
_cell_measurement_theta_min 2.2
_cell_volume 1112.5(4)
_computing_cell_refinement 'SELECT, CELL [STOE-IPDS]'
_computing_data_collection 'EXPOSE [STOE-IPDS]'
_computing_data_reduction 'INTEGRATE [STOE-IPDS]'
_computing_structure_refinement 'SHELXL-97 (Sheldrick, 1997)'
_computing_structure_solution 'SHELXS-97 (Sheldrick, 1990)'
_diffrn_ambient_temperature 293(2)
_diffrn_detector_area_resol_mean 6.66
_diffrn_measured_fraction_theta_full 0.996
_diffrn_measured_fraction_theta_max 0.996
_diffrn_measurement_device_type STOE-IPDS
_diffrn_measurement_method 'Oscillation, Phi incr.= 1.6'
_diffrn_radiation_monochromator graphite
_diffrn_radiation_source 'fine-focus sealed tube'
_diffrn_radiation_type MoK\a
_diffrn_radiation_wavelength 0.71073
_diffrn_reflns_av_R_equivalents 0.0515
_diffrn_reflns_av_sigmaI/netI 0.0451
_diffrn_reflns_limit_h_max 7
_diffrn_reflns_limit_h_min -7
_diffrn_reflns_limit_k_max 18
_diffrn_reflns_limit_k_min 0
_diffrn_reflns_limit_l_max 14
_diffrn_reflns_limit_l_min 0
_diffrn_reflns_number 8649
_diffrn_reflns_theta_full 25.85
_diffrn_reflns_theta_max 25.85
_diffrn_reflns_theta_min 2.22
_exptl_absorpt_coefficient_mu 1.182
_exptl_absorpt_correction_T_max 0.8721
_exptl_absorpt_correction_T_min 0.6433
_exptl_absorpt_correction_type numerical
_exptl_absorpt_process_details 'FACEIT, STOE-IPDS'
_exptl_crystal_colour red
_exptl_crystal_density_diffrn 1.746
_exptl_crystal_density_meas ?
_exptl_crystal_density_method 'not measured'
_exptl_crystal_description platelet
_exptl_crystal_F_000 592
_exptl_crystal_size_max 0.5006
_exptl_crystal_size_mid 0.3466
_exptl_crystal_size_min 0.1156
_refine_diff_density_max 0.296
_refine_diff_density_min -0.177
_refine_diff_density_rms 0.058
_refine_ls_extinction_method none
_refine_ls_goodness_of_fit_ref 0.886
_refine_ls_hydrogen_treatment refall
_refine_ls_matrix_type full
_refine_ls_number_parameters 143
_refine_ls_number_reflns 2142
_refine_ls_number_restraints 0
_refine_ls_restrained_S_all 0.886
_refine_ls_R_factor_all 0.0412
_refine_ls_R_factor_gt 0.0268
_refine_ls_shift/su_max 0.001
_refine_ls_shift/su_mean 0.000
_refine_ls_structure_factor_coef Fsqd
_refine_ls_weighting_details 'calc w=1/[\s^2^(Fo^2^)+(0.0236P)^2^+0.0000P] where P=(Fo^2^+2Fc^2^)/3'
_refine_ls_weighting_scheme calc
_refine_ls_wR_factor_gt 0.0565
_refine_ls_wR_factor_ref 0.0590
_reflns_number_gt 1587
_reflns_number_total 2142
_reflns_threshold_expression >2sigma(I)
_cod_data_source_file b001996hsup1.cif
_cod_data_source_block dop205bmer
_cod_depositor_comments
;
The following automatic conversions were performed:

'_exptl_crystal_density_meas' value 'not measured' was changed to '?'
- the value is perceived as not measured.

Automatic conversion script
Id: cif_fix_values 3008 2015-01-20 13:52:24Z robertas 
;
_cod_original_cell_volume 1112.4(4)
_cod_original_sg_symbol_H-M P21/n
_cod_database_code 7110923

loop_
_symmetry_equiv_pos_as_xyz
'x, y, z'
'-x+1/2, y+1/2, -z+1/2'
'-x, -y, -z'
'x-1/2, -y-1/2, z-1/2'

loop_
_atom_site_label
_atom_site_type_symbol
_atom_site_fract_x
_atom_site_fract_y
_atom_site_fract_z
_atom_site_U_iso_or_equiv
_atom_site_adp_type
_atom_site_occupancy
_atom_site_symmetry_multiplicity
_atom_site_calc_flag
S1 S 0.17209(8) 0.61244(4) 0.90147(5) 0.03553(14) Uani 1 1 d
S2 S 0.01320(9) 0.47814(5) 0.69429(5) 0.05142(18) Uani 1 1 d
S3 S -0.40194(9) 0.46942(5) 0.78755(6) 0.04997(18) Uani 1 1 d
S4 S -0.24521(8) 0.60585(4) 0.99468(5) 0.03515(14) Uani 1 1 d
S5 S -0.16563(9) 0.77237(5) 1.13772(6) 0.04887(18) Uani 1 1 d
S6 S 0.29069(10) 0.78186(5) 1.02967(6) 0.05193(18) Uani 1 1 d
C1 C -0.0830(3) 0.56895(14) 0.88723(18) 0.0311(5) Uani 1 1 d
C2 C -0.1478(3) 0.51271(15) 0.80280(18) 0.0342(5) Uani 1 1 d
C3 C -0.1941(5) 0.4396(2) 0.6038(2) 0.0580(8) Uani 1 1 d
C4 C -0.3785(5) 0.4359(2) 0.6456(2) 0.0584(8) Uani 1 1 d
C5 C -0.0881(3) 0.69917(14) 1.03069(19) 0.0347(5) Uani 1 1 d
C6 C 0.0720(4) 0.7798(2) 1.2219(3) 0.0572(7) Uani 1 1 d
C7 C 0.2563(4) 0.7827(2) 1.1784(2) 0.0581(8) Uani 1 1 d
C8 C 0.1001(3) 0.70255(14) 0.98735(19) 0.0354(5) Uani 1 1 d
H1 H -0.167(4) 0.4247(19) 0.538(2) 0.061(9) Uiso 1 1 d
H2 H -0.503(5) 0.4149(19) 0.607(2) 0.071(9) Uiso 1 1 d
H3 H 0.053(4) 0.7737(19) 1.303(2) 0.061(8) Uiso 1 1 d
H4 H 0.382(4) 0.7815(18) 1.229(2) 0.063(8) Uiso 1 1 d

loop_
_atom_site_aniso_label
_atom_site_aniso_U_11
_atom_site_aniso_U_22
_atom_site_aniso_U_33
_atom_site_aniso_U_23
_atom_site_aniso_U_13
_atom_site_aniso_U_12
S1 0.0268(3) 0.0404(3) 0.0399(3) -0.0045(3) 0.0056(2) -0.0020(2)
S2 0.0419(3) 0.0670(4) 0.0463(4) -0.0186(3) 0.0103(3) -0.0013(3)
S3 0.0350(3) 0.0596(4) 0.0556(4) -0.0171(3) 0.0051(3) -0.0110(3)
S4 0.0281(3) 0.0408(3) 0.0370(3) -0.0043(3) 0.0058(2) -0.0023(2)
S5 0.0370(3) 0.0547(4) 0.0544(4) -0.0207(3) -0.0014(3) 0.0102(3)
S6 0.0400(3) 0.0449(4) 0.0707(5) -0.0104(3) 0.0022(3) -0.0119(3)
C1 0.0268(10) 0.0326(11) 0.0340(12) 0.0009(10) 0.0036(8) 0.0007(9)
C2 0.0306(11) 0.0372(12) 0.0347(12) -0.0016(10) 0.0022(9) 0.0006(9)
C3 0.0642(18) 0.0668(19) 0.0427(16) -0.0200(15) 0.0012(14) -0.0037(15)
C4 0.0524(16) 0.0676(19) 0.0535(17) -0.0205(15) -0.0096(13) -0.0076(14)
C5 0.0331(11) 0.0344(12) 0.0360(12) -0.0042(10) -0.0026(9) 0.0037(9)
C6 0.0505(16) 0.0668(19) 0.0530(17) -0.0281(15) -0.0076(13) 0.0069(13)
C7 0.0405(15) 0.0652(18) 0.0666(18) -0.0316(15) -0.0117(13) 0.0027(13)
C8 0.0322(11) 0.0333(12) 0.0400(12) -0.0022(10) -0.0015(9) -0.0025(9)

loop_
_atom_type_symbol
_atom_type_description
_atom_type_scat_dispersion_real
_atom_type_scat_dispersion_imag
_atom_type_scat_source
C C 0.0033 0.0016 'International Tables Vol C Tables 4.2.6.8 and 6.1.1.4'
H H 0.0000 0.0000 'International Tables Vol C Tables 4.2.6.8 and 6.1.1.4'
S S 0.1246 0.1234 'International Tables Vol C Tables 4.2.6.8 and 6.1.1.4'

loop_
_geom_angle_atom_site_label_1
_geom_angle_atom_site_label_2
_geom_angle_atom_site_label_3
_geom_angle
C8 S1 C1 93.39(10)
C3 S2 C2 94.04(13)
C4 S3 C2 93.83(12)
C5 S4 C1 93.48(10)
C5 S5 C6 99.21(12)
C8 S6 C7 98.85(13)
C2 C1 S1 123.00(16)
C2 C1 S4 123.10(16)
S1 C1 S4 113.91(12)
C1 C2 S3 123.33(16)
C1 C2 S2 122.80(16)
S3 C2 S2 113.84(12)
C4 C3 S2 117.6(2)
C3 C4 S3 118.3(2)
C8 C5 S5 123.22(17)
C8 C5 S4 117.31(17)
S5 C5 S4 118.64(13)
C7 C6 S5 123.7(2)
C6 C7 S6 123.3(2)
C5 C8 S6 123.41(17)
C5 C8 S1 117.53(17)
S6 C8 S1 118.27(12)

loop_
_geom_bond_atom_site_label_1
_geom_bond_atom_site_label_2
_geom_bond_distance
S1 C8 1.754(2)
S1 C1 1.760(2)
S2 C3 1.743(3)
S2 C2 1.759(2)
S3 C4 1.743(3)
S3 C2 1.753(2)
S4 C5 1.754(2)
S4 C1 1.765(2)
S5 C5 1.752(2)
S5 C6 1.765(3)
S6 C8 1.750(2)
S6 C7 1.760(3)
C1 C2 1.339(3)
C3 C4 1.309(4)
C5 C8 1.339(3)
C6 C7 1.317(4)
